data_4024780
loop_
_publ_author_name
'Mariangela Dammacco'
'Leonardo Degennaro'
'Saverio Florio'
'Renzo Luisi'
'Biagia Musio'
'Angela Altomare'

_publ_section_title
;
Lithiation of N-Alkyl-(o-tolyl)aziridine: Stereoselective Synthesis of
Isochromans
;
_journal_name_full 'Journal of Organic Chemistry'
_journal_page_first 6319
_journal_page_last 6322
_journal_paper_doi 10.1021/jo9011943
_journal_volume 74
_journal_year 2009
_chemical_formula_moiety 'C17 H17 Cl N O'
_chemical_formula_sum 'C17 H18 Cl N O'
_chemical_formula_weight 287.77
_space_group_IT_number 14
_symmetry_cell_setting monoclinic
_symmetry_Int_Tables_number 14
_symmetry_space_group_name_Hall '-P 2ybc'
_symmetry_space_group_name_H-M 'P 1 21/c 1'
_cell_angle_alpha 90.00
_cell_angle_beta 129.28
_cell_angle_gamma 90.00
_cell_formula_units_Z 4
_cell_length_a 8.665
_cell_length_b 18.998
_cell_length_c 11.665
_cell_measurement_radiation MoK\a
_cell_measurement_reflns_used 25
_cell_measurement_temperature 293
_cell_measurement_theta_max 30.00
_cell_measurement_theta_min 15.00
_cell_measurement_wavelength 0.71073
_cell_volume 1486.40
_computing_molecular_graphics ' SIR2004 (Burla et al., 2004)'
_computing_publication_material ' SIR2004 (Burla et al., 2004)'
_computing_structure_refinement ' SIR2004 (Burla et al., 2004)'
_computing_structure_solution ' SIR2004 (Burla et al., 2004)'
_diffrn_ambient_temperature 293
_diffrn_radiation_type MoK\a
_diffrn_radiation_wavelength 0.71073
_diffrn_reflns_limit_h_max 9
_diffrn_reflns_limit_h_min 0
_diffrn_reflns_limit_k_max 21
_diffrn_reflns_limit_k_min 0
_diffrn_reflns_limit_l_max 10
_diffrn_reflns_limit_l_min -12
_diffrn_reflns_theta_full 23.25
_diffrn_reflns_theta_max 23.25
_diffrn_reflns_theta_min 5.00
_exptl_absorpt_coefficient_mu 0.252
_exptl_absorpt_correction_T_max 1.0000
_exptl_absorpt_correction_T_min 0.9800
_exptl_absorpt_correction_type psi-scan
_exptl_crystal_density_diffrn 1.286
_exptl_crystal_F_000 608
_refine_ls_abs_structure_details
;
;
_refine_ls_extinction_method none
_refine_ls_goodness_of_fit_all 0.248
_refine_ls_goodness_of_fit_gt 0.248
_refine_ls_hydrogen_treatment constr
_refine_ls_matrix_type full
_refine_ls_number_parameters 181
_refine_ls_number_reflns 1680
_refine_ls_R_factor_all 0.050
_refine_ls_R_factor_gt 0.050
_refine_ls_shift/su_max 0.000
_refine_ls_shift/su_mean 0.000
_refine_ls_structure_factor_coef F
_refine_ls_weighting_details '     w=1/(0.+1.*F+0.0207*F^2^)'
_refine_ls_weighting_scheme calc
_refine_ls_wR_factor_all 0.081
_refine_ls_wR_factor_gt 0.081
_reflns_d_resolution_high 0.900
_reflns_d_resolution_low 4.078
_reflns_limit_h_max 9
_reflns_limit_h_min 0
_reflns_limit_k_max 21
_reflns_limit_k_min 0
_reflns_limit_l_max 10
_reflns_limit_l_min -12
_reflns_number_gt 1680
_reflns_number_total 2108
_reflns_threshold_expression ' F >3.0 \s(F) '
_cod_data_source_file jo9011943_si_001.cif
_cod_data_source_block global
_cod_depositor_comments
;
The following automatic conversions were performed:
'_symmetry_cell_setting' value 'Monoclinic' changed to 'monoclinic'
according to '/home/saulius/struct/CIF-dictionaries/cif_core.dic'
dictionary named 'cif_core.dic' version 2.4.1 from
2010-06-29.

'_refine_ls_matrix_type' value 'Full' changed to 'full'
according to '/home/saulius/struct/CIF-dictionaries/cif_core.dic'
dictionary named 'cif_core.dic' version 2.4.1 from
2010-06-29.

'_atom_site_thermal_displace_type' value 'uani' changed to
'Uani' according to '/home/saulius/struct/CIF-dictionaries/cif_core.dic'
dictionary named 'cif_core.dic' version 2.4.1 from 2010-06-29 (20
times).

'_atom_site_thermal_displace_type' value 'uiso' changed to 'Uiso'
according to '/home/saulius/struct/CIF-dictionaries/cif_core.dic'
dictionary named 'cif_core.dic' version 2.4.1 from 2010-06-29 (17 times).

Automatic conversion script
Id: cif_fix_enum 1527 2010-12-29 10:47:43Z saulius 
;
_cod_original_sg_symbol_H-M 'P 21/c'
_cod_database_code 4024780

loop_
_symmetry_equiv_pos_site_id
_symmetry_equiv_pos_as_xyz
1 +x,+y,+z
2 -x,1/2+y,1/2-z
3 -x,-y,-z
4 +x,1/2-y,1/2+z

loop_
_atom_site_aniso_label
_atom_site_aniso_U_11
_atom_site_aniso_U_12
_atom_site_aniso_U_13
_atom_site_aniso_U_22
_atom_site_aniso_U_23
_atom_site_aniso_U_33
Cl1 0.0574(6) 0.0135(4) 0.0367(5) 0.0604(6) -0.0032(4) 0.0627(6)
O1 0.056(1) 0.008(1) 0.035(1) 0.041(1) 0.008(1) 0.049(1)
C1 0.038(2) -0.004(1) 0.026(1) 0.035(2) 0.000(1) 0.042(2)
N1 0.052(2) -0.001(1) 0.028(1) 0.037(1) 0.002(1) 0.041(1)
C2 0.042(2) -0.005(1) 0.027(1) 0.031(1) -0.001(1) 0.038(2)
C3 0.052(2) 0.010(2) 0.026(2) 0.048(2) 0.007(1) 0.041(2)
C4 0.056(2) 0.003(2) 0.034(2) 0.049(2) -0.003(2) 0.044(2)
C5 0.045(2) -0.002(1) 0.026(1) 0.034(2) -0.000(1) 0.037(2)
C6 0.054(2) -0.007(1) 0.037(2) 0.039(2) -0.007(1) 0.050(2)
C7 0.040(2) -0.011(1) 0.026(2) 0.042(2) -0.005(1) 0.043(2)
C8 0.043(2) -0.002(1) 0.032(2) 0.051(2) 0.002(2) 0.049(2)
C9 0.054(2) 0.001(2) 0.030(2) 0.051(2) 0.000(1) 0.039(2)
C10 0.043(2) -0.004(1) 0.024(1) 0.034(2) -0.003(1) 0.040(2)
C11 0.048(2) 0.005(1) 0.026(2) 0.044(2) 0.003(1) 0.041(2)
C12 0.045(2) -0.003(1) 0.032(2) 0.036(2) -0.005(1) 0.051(2)
C13 0.043(2) 0.002(2) 0.026(2) 0.051(2) 0.004(2) 0.051(2)
C14 0.041(2) 0.006(2) 0.033(2) 0.060(2) 0.009(2) 0.060(2)
C15 0.044(2) -0.007(2) 0.025(2) 0.060(2) 0.002(2) 0.043(2)
C16 0.039(2) 0.002(2) 0.021(2) 0.071(2) 0.014(2) 0.047(2)
C17 0.082(3) -0.001(2) 0.041(2) 0.061(2) 0.014(2) 0.055(2)

loop_
_atom_site_label
_atom_site_fract_x
_atom_site_fract_y
_atom_site_fract_z
_atom_site_occupancy
_atom_site_U_iso_or_equiv
_atom_site_thermal_displace_type
_atom_site_type_symbol
_atom_site_symmetry_multiplicity
Cl1 1.1234(1) 0.20733(5) 0.8703(1) 1.000 0.061(1) Uani cl 4
O1 0.4613(3) 0.4547(1) 0.7008(2) 1.000 0.047(1) Uani o 4
C1 0.2436(4) 0.4165(2) 0.9142(3) 1.000 0.038(2) Uani c 4
N1 0.4753(4) 0.4073(1) 1.1948(3) 1.000 0.045(2) Uani n 4
C2 0.6851(4) 0.3567(1) 0.8285(3) 1.000 0.036(2) Uani c 4
C3 0.9698(5) 0.2797(2) 0.9775(4) 1.000 0.050(2) Uani c 4
C4 0.8084(5) 0.2960(2) 0.7198(4) 1.000 0.048(2) Uani c 4
C5 0.5357(5) 0.4043(1) 0.8155(3) 1.000 0.039(2) Uani c 4
C6 0.3619(5) 0.3618(2) 0.7824(4) 1.000 0.045(2) Uani c 4
C7 0.2177(5) 0.4057(2) 0.7835(4) 1.000 0.042(2) Uani c 4
C8 0.1134(5) 0.4602(2) 0.9112(4) 1.000 0.046(2) Uani c 4
C9 0.8361(5) 0.3255(2) 0.9638(4) 1.000 0.047(2) Uani c 4
C10 0.4035(4) 0.3781(2) 1.0529(3) 1.000 0.041(2) Uani c 4
C11 0.6739(5) 0.3414(2) 0.7072(3) 1.000 0.046(2) Uani c 4
C12 0.9533(5) 0.2652(2) 0.8537(4) 1.000 0.043(2) Uani c 4
C13 0.6122(5) 0.4030(2) 1.1617(4) 1.000 0.051(2) Uani c 4
C14 -0.0414(5) 0.4943(2) 0.7826(4) 1.000 0.053(2) Uani c 4
C15 0.0591(5) 0.4396(2) 0.6546(4) 1.000 0.050(2) Uani c 4
C16 -0.0682(5) 0.4835(2) 0.6536(4) 1.000 0.057(2) Uani c 4
C17 0.5118(6) 0.3557(2) 1.3029(4) 1.000 0.067(3) Uani c 4
H1c3 1.0730 0.2582 1.0712 1.000 0.065 Uiso h 4
H2c4 0.8009 0.2864 0.6356 1.000 0.063 Uiso h 4
H3c5 0.6019 0.4284 0.9082 1.000 0.050 Uiso h 4
H4c6 0.2906 0.3411 0.6861 1.000 0.059 Uiso h 4
H5c6 0.4142 0.3254 0.8554 1.000 0.059 Uiso h 4
H6c8 0.1302 0.4669 1.0001 1.000 0.060 Uiso h 4
H7c9 0.8473 0.3364 1.0492 1.000 0.061 Uiso h 4
H8c10 0.3462 0.3348 0.9994 1.000 0.053 Uiso h 4
H9c11 0.5709 0.3627 0.6134 1.000 0.060 Uiso h 4
H10c13 0.6541 0.4450 1.1424 1.000 0.066 Uiso h 4
H11c13 0.7198 0.3697 1.2134 1.000 0.066 Uiso h 4
H12c14 -0.1289 0.5252 0.7827 1.000 0.069 Uiso h 4
H13c15 0.0385 0.4321 0.5644 1.000 0.066 Uiso h 4
H14c16 -0.1756 0.5066 0.5638 1.000 0.074 Uiso h 4
H15c17 0.6471 0.3394 1.3622 1.000 0.087 Uiso h 4
H16c17 0.4894 0.3774 1.3655 1.000 0.087 Uiso h 4
H17c17 0.4226 0.3166 1.2519 1.000 0.087 Uiso h 4

loop_
_atom_type_symbol
_atom_type_number_in_cell
_atom_type_description
_atom_type_scat_dispersion_real
_atom_type_scat_dispersion_imag
_atom_type_scat_source
'H   ' 72 'hydrogen    ' 0.0000 0.0000 ' Int. Tab. C, 4.2.6.8, 6.1.1.4'
'C   ' 68 'carbon      ' 0.0033 0.0016 ' Int. Tab. C, 4.2.6.8, 6.1.1.4'
'N   ' 4 'nitrogen    ' 0.0061 0.0033 ' Int. Tab. C, 4.2.6.8, 6.1.1.4'
'O   ' 4 'oxygen      ' 0.0106 0.0060 ' Int. Tab. C, 4.2.6.8, 6.1.1.4'
'Cl  ' 4 'chlorine    ' 0.1484 0.1585 ' Int. Tab. C, 4.2.6.8, 6.1.1.4'

loop_
_geom_angle_atom_site_label_1
_geom_angle_atom_site_label_2
_geom_angle_atom_site_label_3
_geom_angle
_geom_angle_site_symmetry_1
_geom_angle_site_symmetry_2
_geom_angle_site_symmetry_3
_geom_angle_publ_flag
C8 C1 C7 119.4(5) . . . yes
C10 C1 C7 120.3(3) . . . yes
C10 C1 C8 120.2(4) . . . yes
C13 N1 C10 60.9(3) . . . yes
C17 N1 C10 115.2(3) . . . yes
C17 N1 C13 114.8(4) . . . yes
C9 C2 C5 120.0(4) . . . yes
C11 C2 C5 121.5(5) . . . yes
C11 C2 C9 118.4(4) . . . yes
C12 C3 C9 118.7(6) . . . yes
H1c3 C3 C9 120.7 . . . no
H1c3 C3 C12 120.6 . . . no
H2c4 C4 C12 120.4 . . . no
C11 C4 C12 119.4(4) . . . yes
C11 C4 H2c4 120.3 . . . no
C2 C5 C6 110.8(3) . . . yes
H3c5 C5 C6 109.1 . . . no
H3c5 C5 C2 108.1 . . . no
O1 C5 C6 109.3(5) . . . yes
O1 C5 C2 110.3(3) . . . yes
O1 C5 H3c5 109.3 . . . no
H4c6 C6 C7 108.3 . . . no
H5c6 C6 C7 108.7 . . . no
H5c6 C6 H4c6 109.5 . . . no
C5 C6 C7 113.3(3) . . . yes
C5 C6 H4c6 108.3 . . . no
C5 C6 H5c6 108.7 . . . no
C1 C7 C6 121.6(5) . . . yes
C15 C7 C6 120.1(4) . . . yes
C15 C7 C1 118.2(4) . . . yes
C1 C8 H6c8 119.3 . . . no
C14 C8 H6c8 119.2 . . . no
C14 C8 C1 121.5(5) . . . yes
H7c9 C9 C2 119.3 . . . no
C3 C9 C2 121.3(4) . . . yes
C3 C9 H7c9 119.4 . . . no
N1 C10 H8c10 137.5 . . . no
C13 C10 H8c10 132.7 . . . no
C13 C10 N1 59.7(3) . . . yes
C1 C10 H8c10 88.3 . . . no
C1 C10 N1 118.7(3) . . . yes
C1 C10 C13 124.3(3) . . . yes
C2 C11 H9c11 119.3 . . . no
C4 C11 H9c11 119.8 . . . no
C4 C11 C2 120.9(6) . . . yes
Cl1 C12 C4 119.7(3) . . . yes
C3 C12 C4 121.3(4) . . . yes
C3 C12 Cl1 119.0(5) . . . yes
C10 C13 H10c13 120.1 . . . no
N1 C13 H10c13 120.3 . . . no
N1 C13 C10 59.4(3) . . . yes
H11c13 C13 H10c13 109.5 . . . no
H11c13 C13 C10 120.0 . . . no
H11c13 C13 N1 119.9 . . . no
C8 C14 C16 119.3(4) . . . yes
H12c14 C14 C16 120.2 . . . no
H12c14 C14 C8 120.5 . . . no
H13c15 C15 C16 119.2 . . . no
C7 C15 C16 121.7(5) . . . yes
C7 C15 H13c15 119.1 . . . no
H14c16 C16 C14 119.9 . . . no
C15 C16 C14 119.8(6) . . . yes
C15 C16 H14c16 120.3 . . . no
H17c17 C17 H15c17 109.5 . . . no
N1 C17 H15c17 109.7 . . . no
N1 C17 H17c17 109.5 . . . no
H16c17 C17 H15c17 109.5 . . . no
H16c17 C17 H17c17 109.5 . . . no
H16c17 C17 N1 109.2 . . . no

loop_
_geom_bond_atom_site_label_1
_geom_bond_atom_site_label_2
_geom_bond_distance
_geom_bond_site_symmetry_1
_geom_bond_site_symmetry_2
_geom_bond_publ_flag
Cl1 C12 1.749(4) . . yes
O1 C5 1.424(6) . . yes
C1 C7 1.409(6) . . yes
C1 C8 1.383(5) . . yes
C1 C10 1.493(8) . . yes
N1 C10 1.460(6) . . yes
N1 C13 1.464(5) . . yes
N1 C17 1.466(6) . . yes
C2 C5 1.507(5) . . yes
C2 C9 1.392(9) . . yes
C2 C11 1.386(6) . . yes
C3 C9 1.376(6) . . yes
C3 C12 1.386(6) . . yes
C3 H1c3 0.960 . . no
C4 C11 1.382(6) . . yes
C4 C12 1.369(9) . . yes
C4 H2c4 0.960 . . no
C5 C6 1.527(6) . . yes
C5 H3c5 0.960 . . no
C6 C7 1.508(5) . . yes
C6 H4c6 0.960 . . no
C6 H5c6 0.960 . . no
C7 C15 1.395(9) . . yes
C8 C14 1.386(9) . . yes
C8 H6c8 0.960 . . no
C9 H7c9 0.960 . . no
C10 C13 1.483(9) . . yes
C10 H8c10 0.960 . . no
C11 H9c11 0.960 . . no
C13 H10c13 0.960 . . no
C13 H11c13 0.960 . . no
C14 C16 1.384(7) . . yes
C14 H12c14 0.960 . . no
C15 C16 1.377(6) . . yes
C15 H13c15 0.960 . . no
C16 H14c16 0.960 . . no
C17 H15c17 0.960 . . no
C17 H16c17 0.960 . . no
C17 H17c17 0.960 . . no
